data_4301628
loop_
_publ_author_name
'Andreas Schlechte'
'Rainer Niewa'
'Yurii Prots'
'W. Schnelle'
'Marcus Schmidt'
'R\"udiger Kniep'

_publ_contact_author_address
;
Max-Planck-Institut f\"ur Chemische Physik fester Stoffe
N\"othnitzer Str. 40
D-01187 Dresden
Germany
;
_publ_contact_author_email prots@cpfs.mpg.de
_publ_contact_author_fax '+49 (0)351 4646 4002'
_publ_contact_author_name 'Yurii Prots'
_publ_contact_author_phone '+49 (0)351 4646 2223'
_publ_section_title
;
CeAsSe-Synthesis, Crystal Structure, and Physical Properties
;
_journal_name_full 'Inorganic Chemistry'
_journal_page_first 2277
_journal_page_last 2284
_journal_paper_doi 10.1021/ic802246g
_journal_volume 48
_journal_year 2009
_chemical_formula_sum 'As Ce Se'
_chemical_formula_weight 294
_space_group_IT_number 62
_symmetry_cell_setting orthorhombic
_symmetry_space_group_name_Hall '-P 2ac 2n'
_symmetry_space_group_name_H-M 'P n m a'
_atom_sites_solution_primary direct
_atom_sites_solution_secondary difmap
_audit_creation_date 2008-11-21T12:00:00-00:00
_audit_creation_method 'WinGX routine CIF_UPDATE'
_cell_angle_alpha 90.00
_cell_angle_beta 90.00
_cell_angle_gamma 90.00
_cell_formula_units_Z 8
_cell_length_a 5.79690(10)
_cell_length_b 5.76640(10)
_cell_length_c 17.8196(6)
_cell_measurement_reflns_used 74
_cell_measurement_temperature 295(2)
_cell_measurement_theta_max 8.02
_cell_measurement_theta_min 49.03
_cell_volume 595.66(2)
_computing_cell_refinement 'CSD (Akselrud, 1993)'
_computing_data_collection 'CrystalClear (Rigaku Corp., 2000)'
_computing_data_reduction 'CrystalClear (Rigaku Corp., 2000)'
_computing_structure_refinement 'SHELXL-97 (Sheldrick, 1997)'
_diffrn_ambient_temperature 295.15
_diffrn_detector_area_resol_mean 28.5714
_diffrn_measured_fraction_theta_full 0.956
_diffrn_measured_fraction_theta_max 0.957
_diffrn_measurement_details
;
scan:
    Number of images: 600
               Slice: -90.0000 - 270.0000
         Image width: 0.6000
            Exp time: 35.0000
       Rotation axis: Phi
               Omega: -15.0000
                 Chi: -30.0000
                 Phi: 0.0000
                 XTD: 48.0200
              2theta: -30.0000

;
_diffrn_measurement_device 'Rigaku AFC7'
_diffrn_measurement_method oscillation
_diffrn_radiation_detector 'Saturn724+ (2x2 bin mode)'
_diffrn_radiation_monochromator 'Graphite Monochromator'
_diffrn_radiation_source 'Sealed Tube'
_diffrn_radiation_type MoK\a
_diffrn_radiation_wavelength 0.71073
_diffrn_reflns_av_R_equivalents 0.049
_diffrn_reflns_limit_h_max 9
_diffrn_reflns_limit_h_min -7
_diffrn_reflns_limit_k_max 6
_diffrn_reflns_limit_k_min -9
_diffrn_reflns_limit_l_max 24
_diffrn_reflns_limit_l_min -27
_diffrn_reflns_number 5807
_diffrn_reflns_reduction_process 'Lp corrections applied'
_diffrn_reflns_theta_full 34.51
_diffrn_reflns_theta_max 34.51
_diffrn_reflns_theta_min 2.29
_diffrn_source_current 34.0000
_diffrn_source_power 1.7000
_diffrn_source_voltage 50.0000
_exptl_absorpt_coefficient_mu 38.18
_exptl_absorpt_correction_T_max 0.1480
_exptl_absorpt_correction_T_min 0.0770
_exptl_absorpt_correction_type multi-scan
_exptl_absorpt_process_details 'Blessing, R. H. (1995) Acta Cryst. A51, 33-38'
_exptl_crystal_colour 'metallic light silver'
_exptl_crystal_density_diffrn 6.56
_exptl_crystal_density_method 'not measured'
_exptl_crystal_description prism-like
_exptl_crystal_F_000 1000
_exptl_crystal_size_max 0.080
_exptl_crystal_size_mid 0.050
_exptl_crystal_size_min 0.050
_refine_diff_density_max 1.75
_refine_diff_density_min -1.76
_refine_ls_extinction_coef 0.00225(11)
_refine_ls_extinction_expression Fc^*^=kFc[1+0.001xFc^2^\l^3^/sin(2\q)]^-1/4^
_refine_ls_extinction_method SHELXL
_refine_ls_goodness_of_fit_ref 0.924
_refine_ls_matrix_type full
_refine_ls_number_parameters 36
_refine_ls_number_reflns 1404
_refine_ls_number_restraints 0
_refine_ls_restrained_S_all 0.924
_refine_ls_R_factor_all 0.035
_refine_ls_R_factor_gt 0.029
_refine_ls_shift/su_max 0.001
_refine_ls_shift/su_mean 0.000
_refine_ls_structure_factor_coef Fsqd
_refine_ls_weighting_details 'calc w=1/[\s^2^(Fo^2^)+(0.0157P)^2^+0.0000P] where P=(Fo^2^+2Fc^2^)/3'
_refine_ls_weighting_scheme calc
_refine_ls_wR_factor_gt 0.057
_refine_ls_wR_factor_ref 0.058
_reflns_number_gt 1175
_reflns_number_total 1404
_reflns_threshold_expression >2sigma(I)
_cod_data_source_file ic802246g_si_001.cif
_cod_data_source_block as581c_CeAsSe
_cod_depositor_comments
;
The following automatic conversions were performed:
'_exptl_absorpt_correction_type' value 'Multi-scan' changed to
'multi-scan' according to
'/home/saulius/struct/CIF-dictionaries/cif_core.dic' dictionary named
'cif_core.dic' version 2.4.1 from 2010-06-29.

Automatic conversion script
Id: cif_fix_enum 1527 2010-12-29 10:47:43Z saulius 
;
_cod_database_code 4301628

loop_
_symmetry_equiv_pos_as_xyz
'x, y, z'
'-x+1/2, -y, z+1/2'
'x+1/2, -y+1/2, -z+1/2'
'-x, y+1/2, -z'
'-x, -y, -z'
'x-1/2, y, -z-1/2'
'-x-1/2, y-1/2, z-1/2'
'x, -y-1/2, z'

loop_
_atom_site_label
_atom_site_type_symbol
_atom_site_symmetry_multiplicity
_atom_site_Wyckoff_symbol
_atom_site_fract_x
_atom_site_fract_y
_atom_site_fract_z
_atom_site_U_iso_or_equiv
_atom_site_adp_type
_atom_site_occupancy
_atom_site_calc_flag
_atom_site_refinement_flags
_atom_site_disorder_assembly
_atom_site_disorder_group
Ce1 Ce 4 c 0.01173(7) 0.25 0.35625(2) 0.00858(12) Uani 1 d S . .
Ce2 Ce 4 c 0.48895(7) 0.25 0.63705(2) 0.00930(12) Uani 1 d S . .
Se1 Se 4 c 0.00912(12) 0.25 0.18328(4) 0.00813(15) Uani 1 d S . .
Se2 Se 4 c 0.49023(12) 0.25 0.81177(4) 0.00729(15) Uani 1 d S . .
As As 8 d 0.28356(9) 0.03081(9) 0.00174(3) 0.01053(12) Uani 1 d . . .

loop_
_atom_site_aniso_label
_atom_site_aniso_U_11
_atom_site_aniso_U_22
_atom_site_aniso_U_33
_atom_site_aniso_U_12
_atom_site_aniso_U_13
_atom_site_aniso_U_23
Ce1 0.0039(3) 0.0135(4) 0.0083(2) 0 0.00023(14) 0
Ce2 0.0050(3) 0.0123(4) 0.0106(3) 0 0.00023(15) 0
Se1 0.0045(6) 0.0117(7) 0.0082(3) 0 0.0002(2) 0
Se2 0.0044(6) 0.0099(7) 0.0076(3) 0 0.0000(2) 0
As 0.0098(2) 0.0135(3) 0.0083(2) -0.00012(16) 0.0005(2) 0.0005(3)

loop_
_atom_type_symbol
_atom_type_description
_atom_type_scat_dispersion_real
_atom_type_scat_dispersion_imag
_atom_type_scat_source
Ce Ce -0.2486 2.6331 'International Tables Vol C Tables 4.2.6.8 and 6.1.1.4'
Se Se -0.0929 2.2259 'International Tables Vol C Tables 4.2.6.8 and 6.1.1.4'
As As 0.0499 2.0058 'International Tables Vol C Tables 4.2.6.8 and 6.1.1.4'

loop_
_geom_angle_atom_site_label_1
_geom_angle_atom_site_label_2
_geom_angle_atom_site_label_3
_geom_angle
_geom_angle_site_symmetry_1
_geom_angle_site_symmetry_3
_geom_angle_publ_flag
Se1 Ce1 Se2 86.606(15) 6_656 2_554 ?
Se1 Ce1 Se2 86.606(15) 6_656 2_564 ?
Se2 Ce1 Se2 149.25(3) 2_554 2_564 ?
Se1 Ce1 Se1 152.68(3) 6_656 6_556 ?
Se2 Ce1 Se1 86.216(15) 2_554 6_556 ?
Se2 Ce1 Se1 86.216(15) 2_564 6_556 ?
Se1 Ce1 Se1 76.553(19) 6_656 . ?
Se2 Ce1 Se1 74.628(15) 2_554 . ?
Se2 Ce1 Se1 74.628(15) 2_564 . ?
Se1 Ce1 Se1 76.127(19) 6_556 . ?
Se1 Ce1 As 127.142(18) 6_656 3_455 ?
Se2 Ce1 As 127.12(2) 2_554 3_455 ?
Se2 Ce1 As 79.800(17) 2_564 3_455 ?
Se1 Ce1 As 77.216(19) 6_556 3_455 ?
Se1 Ce1 As 143.931(18) . 3_455 ?
Se1 Ce1 As 127.142(18) 6_656 6_556 ?
Se2 Ce1 As 79.800(17) 2_554 6_556 ?
Se2 Ce1 As 127.12(2) 2_564 6_556 ?
Se1 Ce1 As 77.216(19) 6_556 6_556 ?
Se1 Ce1 As 143.931(18) . 6_556 ?
As Ce1 As 47.75(2) 3_455 6_556 ?
Se1 Ce1 As 80.565(18) 6_656 7_666 ?
Se2 Ce1 As 133.404(19) 2_554 7_666 ?
Se2 Ce1 As 74.621(16) 2_564 7_666 ?
Se1 Ce1 As 122.519(18) 6_556 7_666 ?
Se1 Ce1 As 142.413(17) . 7_666 ?
As Ce1 As 46.579(18) 3_455 7_666 ?
As Ce1 As 73.288(13) 6_556 7_666 ?
Se1 Ce1 As 80.565(18) 6_656 2 ?
Se2 Ce1 As 74.621(16) 2_554 2 ?
Se2 Ce1 As 133.404(19) 2_564 2 ?
Se1 Ce1 As 122.519(18) 6_556 2 ?
Se1 Ce1 As 142.413(17) . 2 ?
As Ce1 As 73.288(13) 3_455 2 ?
As Ce1 As 46.579(18) 6_556 2 ?
As Ce1 As 59.19(2) 7_666 2 ?
Se1 Ce1 Ce2 47.076(8) 6_656 5_666 ?
Se2 Ce1 Ce2 133.680(17) 2_554 5_666 ?
Se2 Ce1 Ce2 47.953(14) 2_564 5_666 ?
Se1 Ce1 Ce2 134.044(7) 6_556 5_666 ?
Se1 Ce1 Ce2 91.873(15) . 5_666 ?
As Ce1 Ce2 89.471(11) 3_455 5_666 ?
As Ce1 Ce2 124.183(15) 6_556 5_666 ?
As Ce1 Ce2 51.115(13) 7_666 5_666 ?
As Ce1 Ce2 93.955(13) 2 5_666 ?
Se1 Ce1 Ce2 47.076(8) 6_656 5_656 ?
Se2 Ce1 Ce2 47.953(14) 2_554 5_656 ?
Se2 Ce1 Ce2 133.680(17) 2_564 5_656 ?
Se1 Ce1 Ce2 134.044(7) 6_556 5_656 ?
Se1 Ce1 Ce2 91.873(15) . 5_656 ?
As Ce1 Ce2 124.183(15) 3_455 5_656 ?
As Ce1 Ce2 89.471(11) 6_556 5_656 ?
As Ce1 Ce2 93.955(13) 7_666 5_656 ?
As Ce1 Ce2 51.115(13) 2 5_656 ?
Ce2 Ce1 Ce2 89.727(12) 5_666 5_656 ?
Se1 Ce1 Ce2 134.092(7) 6_656 5_556 ?
Se2 Ce1 Ce2 47.606(14) 2_554 5_556 ?
Se2 Ce1 Ce2 133.179(17) 2_564 5_556 ?
Se1 Ce1 Ce2 46.966(8) 6_556 5_556 ?
Se1 Ce1 Ce2 91.471(14) . 5_556 ?
As Ce1 Ce2 87.772(15) 3_455 5_556 ?
As Ce1 Ce2 52.472(12) 6_556 5_556 ?
As Ce1 Ce2 125.554(15) 7_666 5_556 ?
As Ce1 Ce2 83.437(11) 2 5_556 ?
Ce2 Ce1 Ce2 176.654(15) 5_666 5_556 ?
Ce2 Ce1 Ce2 90.253(2) 5_656 5_556 ?
Se1 Ce2 Se1 148.11(3) 2_565 2 ?
Se1 Ce2 Se2 85.464(15) 2_565 6_557 ?
Se1 Ce2 Se2 85.464(15) 2 6_557 ?
Se1 Ce2 Se2 85.077(15) 2_565 6_657 ?
Se1 Ce2 Se2 85.077(15) 2 6_657 ?
Se2 Ce2 Se2 145.07(3) 6_557 6_657 ?
Se1 Ce2 Se2 74.055(15) 2_565 . ?
Se1 Ce2 Se2 74.055(15) 2 . ?
Se2 Ce2 Se2 72.629(18) 6_557 . ?
Se2 Ce2 Se2 72.439(18) 6_657 . ?
Se1 Ce2 As 125.392(19) 2_565 6_656 ?
Se1 Ce2 As 80.426(16) 2 6_656 ?
Se2 Ce2 As 136.70(2) 6_557 6_656 ?
Se2 Ce2 As 74.179(18) 6_657 6_656 ?
Se2 Ce2 As 139.22(2) . 6_656 ?
Se1 Ce2 As 80.426(17) 2_565 3 ?
Se1 Ce2 As 125.392(19) 2 3 ?
Se2 Ce2 As 136.70(2) 6_557 3 ?
Se2 Ce2 As 74.179(18) 6_657 3 ?
Se2 Ce2 As 139.22(2) . 3 ?
As Ce2 As 45.618(19) 6_656 3 ?
Se1 Ce2 As 132.301(19) 2_565 2 ?
Se1 Ce2 As 74.409(18) 2 2 ?
Se2 Ce2 As 76.334(17) 6_557 2 ?
Se2 Ce2 As 132.396(16) 6_657 2 ?
Se2 Ce2 As 136.923(17) . 2 ?
As Ce2 As 60.477(17) 6_656 2 ?
As Ce2 As 83.508(14) 3 2 ?
Se1 Ce2 As 74.409(18) 2_565 7_666 ?
Se1 Ce2 As 132.301(19) 2 7_666 ?
Se2 Ce2 As 76.334(17) 6_557 7_666 ?
Se2 Ce2 As 132.396(16) 6_657 7_666 ?
Se2 Ce2 As 136.923(16) . 7_666 ?
As Ce2 As 83.508(14) 6_656 7_666 ?
As Ce2 As 60.477(17) 3 7_666 ?
As Ce2 As 58.65(2) 2 7_666 ?
Se1 Ce2 Ce1 46.454(15) 2_565 5_666 ?
Se1 Ce2 Ce1 131.883(17) 2 5_666 ?
Se2 Ce2 Ce1 131.805(8) 6_557 5_666 ?
Se2 Ce2 Ce1 46.809(7) 6_657 5_666 ?
Se2 Ce2 Ce1 88.229(13) . 5_666 ?
As Ce2 Ce1 85.680(13) 6_656 5_666 ?
As Ce2 Ce1 51.518(14) 3 5_666 ?
As Ce2 Ce1 134.841(15) 2 5_666 ?
As Ce2 Ce1 90.813(11) 7_666 5_666 ?
Se1 Ce2 Ce1 131.883(17) 2_565 5_656 ?
Se1 Ce2 Ce1 46.454(15) 2 5_656 ?
Se2 Ce2 Ce1 131.805(8) 6_557 5_656 ?
Se2 Ce2 Ce1 46.809(7) 6_657 5_656 ?
Se2 Ce2 Ce1 88.229(13) . 5_656 ?
As Ce2 Ce1 51.518(14) 6_656 5_656 ?
As Ce2 Ce1 85.680(13) 3 5_656 ?
As Ce2 Ce1 90.813(11) 2 5_656 ?
As Ce2 Ce1 134.841(14) 7_666 5_656 ?
Ce1 Ce2 Ce1 89.727(12) 5_666 5_656 ?
Se1 Ce2 Ce1 132.220(17) 2_565 5_556 ?
Se1 Ce2 Ce1 46.944(15) 2 5_556 ?
Se2 Ce2 Ce1 46.759(8) 6_557 5_556 ?
Se2 Ce2 Ce1 131.903(8) 6_657 5_556 ?
Se2 Ce2 Ce1 88.426(14) . 5_556 ?
As Ce2 Ce1 96.920(12) 6_656 5_556 ?
As Ce2 Ce1 131.810(16) 3 5_556 ?
As Ce2 Ce1 48.505(11) 2 5_556 ?
As Ce2 Ce1 91.573(15) 7_666 5_556 ?
Ce1 Ce2 Ce1 176.654(15) 5_666 5_556 ?
Ce1 Ce2 Ce1 90.253(1) 5_656 5_556 ?
Ce1 Se1 Ce1 152.68(3) 6_556 6_656 ?
Ce1 Se1 Ce2 86.470(15) 6_556 2_554 ?
Ce1 Se1 Ce2 86.090(15) 6_656 2_554 ?
Ce1 Se1 Ce2 86.470(15) 6_556 2_564 ?
Ce1 Se1 Ce2 86.090(15) 6_656 2_564 ?
Ce2 Se1 Ce2 148.11(3) 2_554 2_564 ?
Ce1 Se1 Ce1 104.01(3) 6_556 . ?
Ce1 Se1 Ce1 103.31(3) 6_656 . ?
Ce2 Se1 Ce1 105.944(15) 2_554 . ?
Ce2 Se1 Ce1 105.944(15) 2_564 . ?
Ce1 Se2 Ce1 149.25(3) 2_565 2 ?
Ce1 Se2 Ce2 85.635(15) 2_565 6_657 ?
Ce1 Se2 Ce2 85.635(15) 2 6_657 ?
Ce1 Se2 Ce2 85.238(15) 2_565 6_557 ?
Ce1 Se2 Ce2 85.238(15) 2 6_557 ?
Ce2 Se2 Ce2 145.07(3) 6_657 6_557 ?
Ce1 Se2 Ce2 105.371(15) 2_565 . ?
Ce1 Se2 Ce2 105.371(15) 2 . ?
Ce2 Se2 Ce2 107.65(2) 6_657 . ?
Ce2 Se2 Ce2 107.29(2) 6_557 . ?
As As As 98.06(2) 8_565 5_655 ?
As As Ce1 66.123(11) 8_565 6_656 ?
As As Ce1 69.95(2) 5_655 6_656 ?
As As Ce2 67.191(10) 8_565 6_556 ?
As As Ce2 123.66(4) 5_655 6_556 ?
Ce1 As Ce2 132.817(18) 6_656 6_556 ?
As As Ce1 119.593(10) 8_565 2_554 ?
As As Ce1 63.47(3) 5_655 2_554 ?
Ce1 As Ce1 133.421(18) 6_656 2_554 ?
Ce2 As Ce1 77.366(17) 6_556 2_554 ?
As As Ce2 119.324(10) 8_565 2_554 ?
As As Ce2 114.97(3) 5_655 2_554 ?
Ce1 As Ce2 79.023(16) 6_656 2_554 ?
Ce2 As Ce2 119.523(17) 6_556 2_554 ?
Ce1 As Ce2 120.510(16) 2_554 2_554 ?

loop_
_geom_bond_atom_site_label_1
_geom_bond_atom_site_label_2
_geom_bond_distance
_geom_bond_site_symmetry_2
_geom_bond_publ_flag
Ce1 Se1 2.9681(9) 6_656 ?
Ce1 Se2 2.9902(2) 2_554 ?
Ce1 Se2 2.9902(2) 2_564 ?
Ce1 Se1 2.9975(9) 6_556 ?
Ce1 Se1 3.0823(8) . ?
Ce1 As 3.1227(6) 3_455 ?
Ce1 As 3.1227(6) 6_556 ?
Ce1 As 3.2789(7) 7_666 ?
Ce1 As 3.2789(7) 2 ?
Ce1 Ce2 4.0872(4) 5_666 ?
Ce1 Ce2 4.0872(4) 5_656 ?
Ce1 Ce2 4.0928(4) 5_556 ?
Ce2 Se1 2.9986(2) 2_565 ?
Ce2 Se1 2.9986(2) 2 ?
Ce2 Se2 3.0314(8) 6_557 ?
Ce2 Se2 3.0456(8) 6_657 ?
Ce2 Se2 3.1134(8) . ?
Ce2 As 3.2605(7) 6_656 ?
Ce2 As 3.2605(7) 3 ?
Ce2 As 3.3063(6) 2 ?
Ce2 As 3.3063(6) 7_666 ?
Ce2 Ce1 4.0872(4) 5_666 ?
Ce2 Ce1 4.0872(4) 5_656 ?
Ce2 Ce1 4.0928(5) 5_556 ?
Se1 Ce1 2.9681(9) 6_556 ?
Se1 Ce1 2.9975(9) 6_656 ?
Se1 Ce2 2.9986(2) 2_554 ?
Se1 Ce2 2.9986(2) 2_564 ?
Se2 Ce1 2.9902(2) 2_565 ?
Se2 Ce1 2.9902(2) 2 ?
Se2 Ce2 3.0314(8) 6_657 ?
Se2 Ce2 3.0456(8) 6_557 ?
As As 2.5279(11) 8_565 ?
As As 2.5351(11) 5_655 ?
As Ce1 3.1227(6) 6_656 ?
As Ce2 3.2605(7) 6_556 ?
As Ce1 3.2789(7) 2_554 ?
As Ce2 3.3063(6) 2_554 ?
